data_7218504
loop_
_publ_author_name
'Stratford, Samuel A.'
'Arhangelskis, Mihails'
'Bu\<car, Dejan-Kre\<simir'
'Jones, William'

_publ_section_title
;
 Solid-state photoreactivity of 9-substituted acridizinium bromide salts
;
_journal_issue 47
_journal_name_full CrystEngComm
_journal_page_first 10830
_journal_paper_doi 10.1039/C4CE01622J
_journal_volume 16
_journal_year 2014
_chemical_formula_moiety 'C34 H36 N2 2+, 2(Br 1-), H2 O'
_chemical_formula_sum 'C34 H38 Br2 N2 O'
_chemical_formula_weight 650.48
_space_group_IT_number 2
_symmetry_cell_setting triclinic
_symmetry_space_group_name_Hall '-P 1'
_symmetry_space_group_name_H-M 'P -1'
_atom_sites_solution_hydrogens geom
_atom_sites_solution_primary direct
_atom_sites_solution_secondary difmap
_audit_creation_date 2014-08-25T00:34:35-00:00
_audit_creation_method 'WinGX routine CIF_UPDATE'
_cell_angle_alpha 88.730(6)
_cell_angle_beta 78.321(6)
_cell_angle_gamma 71.486(4)
_cell_formula_units_Z 1
_cell_length_a 7.7034(7)
_cell_length_b 9.1410(10)
_cell_length_c 12.257(2)
_cell_measurement_temperature 298(2)
_cell_volume 800.66(18)
_computing_cell_refinement 'HKL Scalepack (Otwinowski & Minor 1997)'
_computing_data_collection 'Collect (Nonius B.V. 1998)'
_computing_data_reduction
;
 HKL Denzo and Scalepack (Otwinowski & Minor 1997)
;
_computing_structure_refinement 'SHELXL-97 (Sheldrick, 2008)'
_diffrn_ambient_temperature 298(2)
_diffrn_measured_fraction_theta_full 0.983
_diffrn_measured_fraction_theta_max 0.983
_diffrn_measurement_device_type 'Nonius Kappa CCD'
_diffrn_measurement_method 'Thin slice \w and \f scans'
_diffrn_radiation_monochromator graphite
_diffrn_radiation_source 'fine-focus sealed tube'
_diffrn_radiation_type MoK\a
_diffrn_radiation_wavelength 0.7107
_diffrn_reflns_av_R_equivalents 0.0586
_diffrn_reflns_av_unetI/netI 0.0625
_diffrn_reflns_limit_h_max 8
_diffrn_reflns_limit_h_min -8
_diffrn_reflns_limit_k_max 9
_diffrn_reflns_limit_k_min -9
_diffrn_reflns_limit_l_max 13
_diffrn_reflns_limit_l_min -13
_diffrn_reflns_number 4589
_diffrn_reflns_theta_full 22.5
_diffrn_reflns_theta_max 22.5
_diffrn_reflns_theta_min 2.35
_exptl_absorpt_coefficient_mu 2.559
_exptl_absorpt_correction_T_max 0.9507
_exptl_absorpt_correction_T_min 0.3862
_exptl_absorpt_correction_type multi-scan
_exptl_absorpt_process_details
;
multi-scan from symmetry-related measurements 
 Sortav (Blessing 1995)
;
_exptl_crystal_colour colorless
_exptl_crystal_density_diffrn 1.353
_exptl_crystal_density_method 'not measured'
_exptl_crystal_description needle
_exptl_crystal_F_000 334
_exptl_crystal_size_max 0.46
_exptl_crystal_size_mid 0.16
_exptl_crystal_size_min 0.02
_refine_diff_density_max 0.546
_refine_diff_density_min -0.296
_refine_diff_density_rms 0.079
_refine_ls_extinction_method none
_refine_ls_goodness_of_fit_ref 1.134
_refine_ls_hydrogen_treatment mixed
_refine_ls_matrix_type full
_refine_ls_number_parameters 193
_refine_ls_number_reflns 2055
_refine_ls_number_restraints 9
_refine_ls_restrained_S_all 1.134
_refine_ls_R_factor_all 0.0779
_refine_ls_R_factor_gt 0.0586
_refine_ls_shift/su_max 0
_refine_ls_shift/su_mean 0
_refine_ls_structure_factor_coef Fsqd
_refine_ls_weighting_details 'calc w=1/[\s^2^(Fo^2^)+(0.0866P)^2^+0.4520P] where P=(Fo^2^+2Fc^2^)/3'
_refine_ls_weighting_scheme calc
_refine_ls_wR_factor_gt 0.1529
_refine_ls_wR_factor_ref 0.1666
_reflns_number_gt 1592
_reflns_number_total 2055
_reflns_threshold_expression >2\s(I)
_cod_data_source_file c4ce01622j2.cif
_cod_data_source_block 9-C(CH3)3_photodimer
_cod_depositor_comments 'Adding full bibliography for 7218498--7218505.cif.'
_cod_original_cell_volume 800.65(17)
_cod_database_code 7218504

loop_
_symmetry_equiv_pos_as_xyz
'x, y, z'
'-x, -y, -z'

loop_
_atom_site_label
_atom_site_type_symbol
_atom_site_fract_x
_atom_site_fract_y
_atom_site_fract_z
_atom_site_U_iso_or_equiv
_atom_site_adp_type
_atom_site_occupancy
_atom_site_symmetry_multiplicity
_atom_site_calc_flag
_atom_site_refinement_flags
Br1 Br 0.23163(10) 0.54899(7) 0.13058(7) 0.0913(4) Uani 1 1 d D
N1 N 0.3520(6) 0.8841(5) -0.0412(4) 0.0553(11) Uani 1 1 d .
C14 C 0.3234(7) 1.0757(6) 0.1419(4) 0.0529(13) Uani 1 1 d .
C13 C 0.4067(7) 0.9155(6) 0.1428(4) 0.0497(13) Uani 1 1 d .
C12 C 0.2657(7) 1.0389(6) -0.0428(4) 0.0497(13) Uani 1 1 d .
C11 C 0.3171(7) 1.1424(6) 0.0287(4) 0.0511(13) Uani 1 1 d .
H11 H 0.2182 1.2427 0.0385 0.061 Uiso 1 1 calc R
C10 C 0.2527(8) 1.1607(7) 0.2398(5) 0.0612(15) Uani 1 1 d .
H10 H 0.1979 1.2669 0.2379 0.073 Uiso 1 1 calc R
C6 C 0.4915(7) 0.8308(6) 0.0305(4) 0.0537(13) Uani 1 1 d .
H6 H 0.5153 0.72 0.0406 0.064 Uiso 1 1 calc R
C2 C 0.0994(9) 0.9842(9) -0.1740(5) 0.0693(17) Uani 1 1 d .
H2 H 0.0127 1.0187 -0.2195 0.083 Uiso 1 1 calc R
C9 C 0.2592(9) 1.0943(7) 0.3431(5) 0.0668(16) Uani 1 1 d .
C8 C 0.3384(9) 0.9344(8) 0.3432(5) 0.0686(16) Uani 1 1 d U
H8 H 0.3428(10) 0.878(4) 0.423(5) 0.082 Uiso 1 1 calc R
C4 C 0.3157(8) 0.7805(8) -0.1028(5) 0.0626(16) Uani 1 1 d .
H4 H 0.373(5) 0.681(8) -0.0993(6) 0.075 Uiso 1 1 calc R
C7 C 0.4121(8) 0.8451(7) 0.2438(5) 0.0633(16) Uani 1 1 d U
H7 H 0.4648 0.7385 0.2454 0.076 Uiso 1 1 calc R
C1 C 0.1358(8) 1.0901(7) -0.1103(5) 0.0613(15) Uani 1 1 d .
H1 H 0.0734 1.1951 -0.1127 0.074 Uiso 1 1 calc R
C3 C 0.1892(9) 0.8307(8) -0.1707(5) 0.0701(17) Uani 1 1 d .
H3 H 0.166(2) 0.763(6) -0.213(4) 0.084 Uiso 1 1 calc R
C17 C 0.3152(14) 1.3003(10) 0.4482(7) 0.106(3) Uani 1 1 d .
H17A H 0.4422 1.2346 0.4415 0.159 Uiso 1 1 calc R
H17B H 0.2767 1.3622 0.5164 0.159 Uiso 1 1 calc R
H17C H 0.3064 1.3664 0.3862 0.159 Uiso 1 1 calc R
C15 C 0.1863(12) 1.1997(8) 0.4488(6) 0.086(2) Uani 1 1 d .
C18 C 0.1918(16) 1.1065(10) 0.5572(6) 0.115(3) Uani 1 1 d .
H18A H 0.1099 1.0454 0.5618 0.173 Uiso 1 1 calc R
H18B H 0.1518 1.1769 0.6211 0.173 Uiso 1 1 calc R
H18C H 0.3172 1.04 0.5553 0.173 Uiso 1 1 calc R
C16 C -0.0163(14) 1.3007(10) 0.4534(7) 0.113(3) Uani 1 1 d .
H16A H -0.0204 1.3708 0.3937 0.17 Uiso 1 1 calc R
H16B H -0.0648 1.3584 0.5235 0.17 Uiso 1 1 calc R
H16C H -0.0907 1.2364 0.4457 0.17 Uiso 1 1 calc R
O1 O 0.181(2) 0.4810(19) -0.1242(13) 0.155(6) Uani 0.5 1 d PD
H1O H 0.0864(15) 0.4709(19) -0.139(3) 0.232 Uiso 0.5 1 d PD
H2O H 0.167(7) 0.4977(17) -0.055(2) 0.232 Uiso 0.5 1 d PD

loop_
_atom_site_aniso_label
_atom_site_aniso_U_11
_atom_site_aniso_U_22
_atom_site_aniso_U_33
_atom_site_aniso_U_23
_atom_site_aniso_U_13
_atom_site_aniso_U_12
Br1 0.0820(6) 0.0529(5) 0.1389(8) 0.0165(4) -0.0287(4) -0.0184(3)
N1 0.049(3) 0.053(3) 0.070(3) 0.006(2) -0.019(2) -0.020(2)
C14 0.045(3) 0.053(3) 0.066(3) 0.005(3) -0.012(3) -0.021(3)
C13 0.044(3) 0.041(3) 0.069(3) 0.008(3) -0.017(3) -0.019(2)
C12 0.042(3) 0.044(3) 0.061(3) 0.010(2) -0.010(3) -0.013(2)
C11 0.050(3) 0.038(3) 0.064(3) 0.009(2) -0.016(3) -0.010(2)
C10 0.053(3) 0.050(3) 0.078(4) 0.003(3) -0.013(3) -0.014(3)
C6 0.050(3) 0.040(3) 0.072(3) 0.009(3) -0.016(3) -0.015(2)
C2 0.056(4) 0.097(5) 0.067(4) 0.018(3) -0.024(3) -0.036(4)
C9 0.072(4) 0.064(4) 0.069(4) 0.010(3) -0.015(3) -0.029(3)
C8 0.076(4) 0.071(4) 0.062(4) 0.008(3) -0.011(3) -0.030(3)
C4 0.058(4) 0.055(4) 0.078(4) 0.000(3) -0.017(3) -0.022(3)
C7 0.062(4) 0.050(3) 0.084(4) 0.022(3) -0.025(3) -0.021(3)
C1 0.049(3) 0.063(4) 0.073(4) 0.018(3) -0.017(3) -0.018(3)
C3 0.063(4) 0.074(5) 0.078(4) -0.002(3) -0.017(3) -0.027(3)
C17 0.144(8) 0.078(5) 0.112(6) 0.000(4) -0.035(5) -0.051(5)
C15 0.103(5) 0.071(5) 0.076(4) -0.001(3) -0.007(4) -0.026(4)
C18 0.165(9) 0.099(6) 0.079(5) -0.005(4) -0.013(5) -0.047(6)
C16 0.122(7) 0.093(6) 0.098(5) -0.012(5) 0.004(5) -0.013(5)
O1 0.130(10) 0.161(13) 0.223(16) 0.037(11) -0.073(11) -0.094(10)

loop_
_atom_type_symbol
_atom_type_description
_atom_type_scat_dispersion_real
_atom_type_scat_dispersion_imag
_atom_type_scat_source
C C 0.0033 0.0016 'International Tables Vol C Tables 4.2.6.8 and 6.1.1.4'
H H 0 0 'International Tables Vol C Tables 4.2.6.8 and 6.1.1.4'
Br Br -0.2901 2.4595 'International Tables Vol C Tables 4.2.6.8 and 6.1.1.4'
N N 0.0061 0.0033 'International Tables Vol C Tables 4.2.6.8 and 6.1.1.4'
O O 0.0106 0.006 'International Tables Vol C Tables 4.2.6.8 and 6.1.1.4'

loop_
_geom_angle_atom_site_label_1
_geom_angle_atom_site_label_2
_geom_angle_atom_site_label_3
_geom_angle
_geom_angle_site_symmetry_1
_geom_angle_site_symmetry_3
C4 N1 C12 122.4(5) . .
C4 N1 C6 120.2(5) . .
C12 N1 C6 117.4(4) . .
C10 C14 C13 119.7(5) . .
C10 C14 C11 124.1(5) . .
C13 C14 C11 116.1(5) . .
C7 C13 C14 119.5(5) . .
C7 C13 C6 124.1(5) . .
C14 C13 C6 116.4(5) . .
N1 C12 C1 117.9(5) . .
N1 C12 C11 117.7(4) . .
C1 C12 C11 124.4(5) . .
C12 C11 C14 109.0(4) . .
C12 C11 C6 110.8(4) . 2_675
C14 C11 C6 113.1(4) . 2_675
C12 C11 H11 107.9 . .
C14 C11 H11 107.9 . .
C6 C11 H11 107.9 2_675 .
C14 C10 C9 122.4(6) . .
C14 C10 H10 118.8 . .
C9 C10 H10 118.8 . .
N1 C6 C13 107.7(4) . .
N1 C6 C11 109.8(4) . 2_675
C13 C6 C11 113.4(4) . 2_675
N1 C6 H6 108.6 . .
C13 C6 H6 108.6 . .
C11 C6 H6 108.6 2_675 .
C3 C2 C1 120.6(6) . .
C3 C2 H2 119.7 . .
C1 C2 H2 119.7 . .
C8 C9 C10 117.4(6) . .
C8 C9 C15 123.8(6) . .
C10 C9 C15 118.8(6) . .
C9 C8 C7 121.2(6) . .
C9 C8 H8 119.4 . .
C7 C8 H8 119.4 . .
N1 C4 C3 119.9(6) . .
N1 C4 H4 120.1 . .
C3 C4 H4 120.1 . .
C13 C7 C8 119.8(6) . .
C13 C7 H7 120.1 . .
C8 C7 H7 120.1 . .
C12 C1 C2 119.8(6) . .
C12 C1 H1 120.1 . .
C2 C1 H1 120.1 . .
C2 C3 C4 119.4(6) . .
C2 C3 H3 120.3 . .
C4 C3 H3 120.3 . .
C15 C17 H17A 109.5 . .
C15 C17 H17B 109.5 . .
H17A C17 H17B 109.5 . .
C15 C17 H17C 109.5 . .
H17A C17 H17C 109.5 . .
H17B C17 H17C 109.5 . .
C9 C15 C16 110.2(6) . .
C9 C15 C17 108.3(6) . .
C16 C15 C17 111.0(7) . .
C9 C15 C18 112.2(6) . .
C16 C15 C18 107.9(7) . .
C17 C15 C18 107.1(7) . .
C15 C18 H18A 109.5 . .
C15 C18 H18B 109.5 . .
H18A C18 H18B 109.5 . .
C15 C18 H18C 109.5 . .
H18A C18 H18C 109.5 . .
H18B C18 H18C 109.5 . .
C15 C16 H16A 109.5 . .
C15 C16 H16B 109.5 . .
H16A C16 H16B 109.5 . .
C15 C16 H16C 109.5 . .
H16A C16 H16C 109.5 . .
H16B C16 H16C 109.5 . .
H1O O1 H2O 110(3) . .

loop_
_geom_bond_atom_site_label_1
_geom_bond_atom_site_label_2
_geom_bond_distance
_geom_bond_site_symmetry_2
N1 C4 1.353(7) .
N1 C12 1.361(7) .
N1 C6 1.482(7) .
C14 C10 1.360(8) .
C14 C13 1.401(7) .
C14 C11 1.506(7) .
C13 C7 1.385(8) .
C13 C6 1.512(8) .
C12 C1 1.387(8) .
C12 C11 1.496(8) .
C11 C6 1.597(8) 2_675
C11 H11 0.98 .
C10 C9 1.395(8) .
C10 H10 0.93 .
C6 C11 1.597(8) 2_675
C6 H6 0.98 .
C2 C3 1.357(9) .
C2 C1 1.386(9) .
C2 H2 0.93 .
C9 C8 1.393(9) .
C9 C15 1.530(10) .
C8 C7 1.394(9) .
C8 H8 1.099 .
C4 C3 1.372(9) .
C4 H4 0.8791 .
C7 H7 0.93 .
C1 H1 0.93 .
C3 H3 0.8944 .
C17 C15 1.552(11) .
C17 H17A 0.96 .
C17 H17B 0.96 .
C17 H17C 0.96 .
C15 C16 1.530(12) .
C15 C18 1.563(11) .
C18 H18A 0.96 .
C18 H18B 0.96 .
C18 H18C 0.96 .
C16 H16A 0.96 .
C16 H16B 0.96 .
C16 H16C 0.96 .
O1 H1O 0.819(9) .
O1 H2O 0.849(10) .
